data_7129993
loop_
_publ_author_name
'Takiguchi, Asahi'
'Inai, Naoto'
'Kang, Seongsoo'
'Hagai, Masaya'
'Lee, Seokwon'
'Yanai, Takeshi'
'Kim, Dongho'
'Shinokubo, Hiroshi'

_publ_section_title
;
 5-Thiaporphyrinium cation: effect of sulphur incorporation on excited
 state dynamics
;
_journal_name_full 'Chemical Communications'
_journal_paper_doi 10.1039/D2CC00522K
_journal_year 2022
_chemical_formula_moiety 'C35 H46 N4 O S'
_chemical_formula_sum 'C35 H46 N4 O S'
_chemical_formula_weight 570.82
_space_group_crystal_system monoclinic
_space_group_IT_number 14
_space_group_name_Hall '-P 2yn'
_space_group_name_H-M_alt 'P 1 21/n 1'
_atom_sites_solution_hydrogens geom
_audit_creation_method SHELXL-2018/3
_audit_update_record
;
2022-01-20 deposited with the CCDC.	2022-04-12 downloaded from the CCDC.
;
_cell_angle_alpha 90
_cell_angle_beta 103.3000(10)
_cell_angle_gamma 90
_cell_formula_units_Z 4
_cell_length_a 11.9883(5)
_cell_length_b 21.0001(7)
_cell_length_c 12.8601(5)
_cell_measurement_reflns_used 9035
_cell_measurement_temperature 93(2)
_cell_measurement_theta_max 25.03
_cell_measurement_theta_min 2.53
_cell_volume 3150.8(2)
_computing_cell_refinement 'Bruker SAINT'
_computing_data_collection 'Bruker APEX2'
_computing_data_reduction 'Bruker SAINT'
_computing_structure_refinement 'SHELXL-2018/3 (Sheldrick, 2018)'
_computing_structure_solution 'SHELXT 2014/5 (Sheldrick, 2014)'
_diffrn_ambient_temperature 93(2)
_diffrn_measured_fraction_theta_full 0.987
_diffrn_measured_fraction_theta_max 0.987
_diffrn_measurement_device_type 'Bruker APEX-II CCD'
_diffrn_measurement_method '\f and \w scans'
_diffrn_radiation_type MoK\a
_diffrn_radiation_wavelength 0.71073
_diffrn_reflns_av_R_equivalents 0.0807
_diffrn_reflns_av_unetI/netI 0.0453
_diffrn_reflns_Laue_measured_fraction_full 0.987
_diffrn_reflns_Laue_measured_fraction_max 0.987
_diffrn_reflns_limit_h_max 14
_diffrn_reflns_limit_h_min -13
_diffrn_reflns_limit_k_max 23
_diffrn_reflns_limit_k_min -25
_diffrn_reflns_limit_l_max 15
_diffrn_reflns_limit_l_min -15
_diffrn_reflns_number 37826
_diffrn_reflns_point_group_measured_fraction_full 0.987
_diffrn_reflns_point_group_measured_fraction_max 0.987
_diffrn_reflns_theta_full 25.040
_diffrn_reflns_theta_max 25.040
_diffrn_reflns_theta_min 2.532
_exptl_absorpt_coefficient_mu 0.136
_exptl_crystal_colour purple
_exptl_crystal_density_diffrn 1.203
_exptl_crystal_description block
_exptl_crystal_F_000 1232
_exptl_crystal_size_max 0.495
_exptl_crystal_size_mid 0.218
_exptl_crystal_size_min 0.148
_refine_diff_density_max 0.507
_refine_diff_density_min -0.330
_refine_diff_density_rms 0.042
_refine_ls_extinction_method none
_refine_ls_goodness_of_fit_ref 1.113
_refine_ls_hydrogen_treatment mixed
_refine_ls_matrix_type full
_refine_ls_number_parameters 589
_refine_ls_number_reflns 5508
_refine_ls_number_restraints 6
_refine_ls_restrained_S_all 1.113
_refine_ls_R_factor_all 0.0828
_refine_ls_R_factor_gt 0.0655
_refine_ls_shift/su_max 0.000
_refine_ls_shift/su_mean 0.000
_refine_ls_structure_factor_coef Fsqd
_refine_ls_weighting_details 'w=1/[\s^2^(Fo^2^)+(0.0376P)^2^+2.6449P] where P=(Fo^2^+2Fc^2^)/3'
_refine_ls_weighting_scheme calc
_refine_ls_wR_factor_gt 0.1219
_refine_ls_wR_factor_ref 0.1270
_reflns_Friedel_coverage 0.000
_reflns_number_gt 4692
_reflns_number_total 5508
_reflns_threshold_expression 'I > 2\s(I)'
_cod_data_source_file d2cc00522k2.cif
_cod_data_source_block 20200923_thioOEB_0m_a
_cod_original_sg_symbol_H-M 'P 21/n'
_cod_database_code 7129993
_shelx_shelxl_version_number 2018/3
_shelx_space_group_comment
;
The symmetry employed for this shelxl refinement is uniquely defined
by the following loop, which should always be used as a source of
symmetry information in preference to the above space-group names.
They are only intended as comments.
;
_shelx_estimated_absorpt_t_min 0.935
_shelx_estimated_absorpt_t_max 0.980

loop_
_space_group_symop_operation_xyz
'x, y, z'
'-x+1/2, y+1/2, -z+1/2'
'-x, -y, -z'
'x-1/2, -y-1/2, z-1/2'

loop_
_atom_site_label
_atom_site_type_symbol
_atom_site_fract_x
_atom_site_fract_y
_atom_site_fract_z
_atom_site_U_iso_or_equiv
_atom_site_adp_type
_atom_site_occupancy
_atom_site_site_symmetry_order
_atom_site_calc_flag
_atom_site_refinement_flags_posn
_atom_site_refinement_flags_adp
_atom_site_refinement_flags_occupancy
_atom_site_disorder_assembly
_atom_site_disorder_group
C1 C 0.4912(2) 0.40528(13) 0.5098(2) 0.0255(6) Uani 0.806(2) 1 d . . P A 1
C2 C 0.5049(2) 0.33737(13) 0.5408(2) 0.0262(6) Uani 0.806(2) 1 d . . P A 1
C3 C 0.6142(2) 0.32849(12) 0.5947(2) 0.0244(6) Uani 0.806(2) 1 d . . P A 1
C4 C 0.6758(2) 0.38925(12) 0.59862(19) 0.0220(6) Uani 0.806(2) 1 d . . P A 1
C5 C 0.7882(3) 0.3993(2) 0.6417(3) 0.0226(8) Uani 0.806(2) 1 d . . P A 1
H1 H 0.825326 0.364832 0.683643 0.015(7) Uiso 0.806(2) 1 calc R . P A 1
C6 C 0.8621(2) 0.45253(11) 0.63578(17) 0.0327(5) Uani 1 1 d . . . . .
C7 C 0.97229(19) 0.46519(10) 0.70191(16) 0.0283(5) Uani 1 1 d . . . . .
C8 C 1.00929(17) 0.52299(10) 0.66895(16) 0.0266(5) Uani 1 1 d . . . . .
C9 C 0.92385(17) 0.54413(10) 0.58034(17) 0.0267(5) Uani 1 1 d . . . . .
C10 C 0.92537(17) 0.59819(10) 0.51768(16) 0.0256(5) Uani 1 1 d . . . . .
H2 H 0.989642 0.625483 0.539883 0.027(6) Uiso 1 1 calc R . . . .
C11 C 0.84583(17) 0.61714(10) 0.42784(16) 0.0246(5) Uani 1 1 d . . . . .
C12 C 0.84687(17) 0.67578(10) 0.36927(16) 0.0245(5) Uani 1 1 d . . . . .
C13 C 0.74731(17) 0.67699(10) 0.29197(16) 0.0247(5) Uani 1 1 d . . . . .
C14 C 0.68846(18) 0.61830(10) 0.30245(17) 0.0257(5) Uani 1 1 d . . . . .
C15 C 0.57969(18) 0.59929(10) 0.23686(18) 0.0295(5) Uani 1 1 d . . . . .
H3 H 0.533859 0.631167 0.195107 0.028(6) Uiso 1 1 calc R . . A 1
C16 C 0.5380(2) 0.53923(13) 0.2304(2) 0.0226(6) Uani 0.806(2) 1 d . . P A 1
C17 C 0.4292(2) 0.51421(14) 0.1696(2) 0.0247(6) Uani 0.806(2) 1 d . . P A 1
C18 C 0.4264(2) 0.45089(12) 0.1873(2) 0.0255(6) Uani 0.806(2) 1 d . . P A 1
C19 C 0.5353(2) 0.43346(14) 0.2582(2) 0.0235(6) Uani 0.806(2) 1 d . . P A 1
N1 N 0.59602(17) 0.43342(10) 0.54556(16) 0.0233(5) Uani 0.806(2) 1 d . . P A 1
H44 H 0.610927 0.473788 0.536318 0.028 Uiso 0.806(2) 1 calc R U P A 1
N2 N 0.83568(16) 0.50079(9) 0.56308(14) 0.0325(5) Uani 1 1 d . . . . .
H45 H 0.772057 0.503676 0.512980 0.039 Uiso 0.806(2) 1 calc R U P A 1
N3 N 0.74831(14) 0.58252(8) 0.38287(14) 0.0276(4) Uani 1 1 d . . . . .
H45A H 0.729351 0.544736 0.402897 0.033 Uiso 0.194(2) 1 calc R U P A 2
N4 N 0.59537(17) 0.48764(9) 0.28455(16) 0.0219(5) Uani 0.806(2) 1 d . . P A 1
H46 H 0.662305 0.489892 0.330227 0.026 Uiso 0.806(2) 1 calc R U P A 1
O1 O 0.40312(18) 0.43250(11) 0.46083(19) 0.0305(5) Uani 0.806(2) 1 d . . P A 1
S1 S 0.58493(9) 0.36223(5) 0.29546(9) 0.0327(3) Uani 0.806(2) 1 d . . P A 1
C35 C 0.2383(3) 0.4074(2) 0.2089(3) 0.0359(8) Uani 0.806(2) 1 d . . P A 1
H41 H 0.208062 0.450859 0.207556 0.04(2) Uiso 0.806(2) 1 calc R . P A 1
H42 H 0.271159 0.394798 0.282962 0.050(10) Uiso 0.806(2) 1 calc R . P A 1
H43 H 0.176103 0.378178 0.177063 0.032(8) Uiso 0.806(2) 1 calc R . P A 1
C1A C 0.6129(10) 0.3659(5) 0.3890(9) 0.030(3) Uani 0.194(2) 1 d . . P A 2
C2A C 0.5874(10) 0.3102(6) 0.4474(11) 0.036(3) Uani 0.194(2) 1 d . . P A 2
C3A C 0.6644(11) 0.3090(5) 0.5440(11) 0.035(3) Uani 0.194(2) 1 d . . P A 2
C4A C 0.7360(9) 0.3666(5) 0.5515(9) 0.026(3) Uani 0.194(2) 1 d . . P A 2
C5A C 0.8245(16) 0.3846(9) 0.6286(14) 0.026(4) Uani 0.194(2) 1 d . . P A 2
H1A H 0.863669 0.354376 0.678909 0.03(3) Uiso 0.194(2) 1 calc R . P A 2
C16A C 0.4891(10) 0.5597(5) 0.2725(9) 0.025(3) Uani 0.194(2) 1 d . . P A 2
C17A C 0.3802(10) 0.5387(6) 0.1970(11) 0.025(3) Uani 0.194(2) 1 d . . P A 2
C18A C 0.3303(9) 0.4952(5) 0.2459(8) 0.024(2) Uani 0.194(2) 1 d . . P A 2
C19A C 0.3993(9) 0.4869(5) 0.3563(8) 0.022(2) Uani 0.194(2) 1 d . . P A 2
N1A N 0.6956(7) 0.3984(4) 0.4538(7) 0.027(2) Uani 0.194(2) 1 d . . P A 2
H44A H 0.722055 0.435278 0.437556 0.032 Uiso 0.194(2) 1 calc R U P A 2
N4A N 0.4920(7) 0.5264(4) 0.3667(7) 0.021(2) Uani 0.194(2) 1 d . . P A 2
H46A H 0.546468 0.530287 0.425306 0.026 Uiso 0.194(2) 1 calc R U P A 2
S1A S 0.5586(4) 0.3865(3) 0.2562(4) 0.0507(14) Uani 0.194(2) 1 d . . P A 2
O1A O 0.3800(8) 0.4537(5) 0.4284(8) 0.025(2) Uani 0.194(2) 1 d . U P A 2
C20 C 0.4077(3) 0.29074(17) 0.5113(3) 0.0325(8) Uani 0.806(2) 1 d . . P A 1
H4 H 0.335079 0.314606 0.487561 0.039 Uiso 0.806(2) 1 calc R U P A 1
H5 H 0.402634 0.266006 0.575591 0.039 Uiso 0.806(2) 1 calc R U P A 1
C21 C 0.4205(4) 0.2449(2) 0.4236(4) 0.0585(11) Uani 0.806(2) 1 d . . P A 1
H6 H 0.421893 0.268882 0.358564 0.091(18) Uiso 0.806(2) 1 calc R . P A 1
H7 H 0.355642 0.215237 0.409162 0.051(10) Uiso 0.806(2) 1 calc R . P A 1
H8 H 0.492130 0.221000 0.446510 0.101(17) Uiso 0.806(2) 1 calc R . P A 1
C22 C 0.6684(2) 0.26713(11) 0.6443(2) 0.0370(6) Uani 1 1 d . . . . .
H9 H 0.752680 0.268807 0.653545 0.036(11) Uiso 0.806(2) 1 calc R . P A 1
H10 H 0.638497 0.230421 0.597977 0.036(16) Uiso 0.806(2) 1 calc R . P A 1
H9A H 0.634409 0.227343 0.609620 0.07(9) Uiso 0.194(2) 1 calc R . P A 2
H10A H 0.751629 0.258029 0.665305 0.02(4) Uiso 0.194(2) 1 calc R . P A 2
C23 C 0.6379(3) 0.26044(14) 0.7521(2) 0.0524(7) Uani 1 1 d . . . . .
H11 H 0.666359 0.297565 0.796478 0.085(11) Uiso 1 1 calc R . . . .
H12 H 0.673258 0.221718 0.787630 0.081(11) Uiso 1 1 calc R . . . .
H13 H 0.554478 0.257713 0.741681 0.092(12) Uiso 1 1 calc R . . . .
C24 C 1.0357(2) 0.42334(11) 0.79058(17) 0.0312(5) Uani 1 1 d . . . . .
H14 H 1.118827 0.426843 0.794200 0.035(6) Uiso 1 1 calc R . . . .
H15 H 1.012993 0.378554 0.773249 0.040(7) Uiso 1 1 calc R . . . .
C25 C 1.0147(3) 0.43906(14) 0.89881(19) 0.0493(7) Uani 1 1 d . . . . .
H16 H 1.036366 0.483408 0.916691 0.073(10) Uiso 1 1 calc R . . . .
H17 H 1.060779 0.410818 0.952658 0.052(8) Uiso 1 1 calc R . . . .
H18 H 0.933280 0.433165 0.897477 0.060(9) Uiso 1 1 calc R . . . .
C26 C 1.11568(18) 0.55915(11) 0.71815(18) 0.0310(5) Uani 1 1 d . . . . .
H19 H 1.148153 0.577678 0.660750 0.041(7) Uiso 1 1 calc R . . . .
H20 H 1.173091 0.529413 0.759715 0.039(7) Uiso 1 1 calc R . . . .
C27 C 1.0933(2) 0.61244(12) 0.7915(2) 0.0432(6) Uani 1 1 d . . . . .
H21 H 1.035106 0.641438 0.751188 0.057(8) Uiso 1 1 calc R . . . .
H22 H 1.164501 0.636006 0.819277 0.054(8) Uiso 1 1 calc R . . . .
H23 H 1.066001 0.594077 0.851189 0.054(8) Uiso 1 1 calc R . . . .
C28 C 0.93911(19) 0.72540(11) 0.39294(17) 0.0299(5) Uani 1 1 d . . . . .
H24 H 0.943989 0.746764 0.325510 0.030(6) Uiso 1 1 calc R . . . .
H25 H 1.013638 0.704394 0.422305 0.038(6) Uiso 1 1 calc R . . . .
C29 C 0.9179(2) 0.77521(12) 0.4720(2) 0.0418(6) Uani 1 1 d . . . . .
H26 H 0.843515 0.795610 0.444020 0.055(8) Uiso 1 1 calc R . . . .
H27 H 0.978627 0.807403 0.482495 0.049(7) Uiso 1 1 calc R . . . .
H28 H 0.917833 0.754712 0.540455 0.052(8) Uiso 1 1 calc R . . . .
C30 C 0.70809(18) 0.72678(10) 0.20743(17) 0.0287(5) Uani 1 1 d . . . . .
H29 H 0.744528 0.767927 0.233076 0.033(6) Uiso 1 1 calc R . . . .
H30 H 0.624098 0.732175 0.195971 0.031(6) Uiso 1 1 calc R . . . .
C31 C 0.7367(3) 0.71022(15) 0.1021(2) 0.0536(8) Uani 1 1 d . . . . .
H31 H 0.819764 0.704788 0.112759 0.080(10) Uiso 1 1 calc R . . . .
H32 H 0.710902 0.744613 0.050648 0.056(8) Uiso 1 1 calc R . . . .
H33 H 0.697981 0.670517 0.074492 0.040(7) Uiso 1 1 calc R . . . .
C32 C 0.3413(4) 0.5548(3) 0.0912(6) 0.0282(13) Uani 0.806(2) 1 d . . P A 1
H34 H 0.262880 0.539514 0.089794 0.039(8) Uiso 0.806(2) 1 calc R . P A 1
H35 H 0.347079 0.599727 0.115028 0.036(10) Uiso 0.806(2) 1 calc R . P A 1
C33 C 0.3632(3) 0.55034(16) -0.0159(2) 0.0666(9) Uani 1 1 d . . . . .
H36 H 0.441133 0.565173 -0.014111 0.140(18) Uiso 1 1 calc R . . A 1
H37 H 0.307923 0.576915 -0.065341 0.20(3) Uiso 1 1 calc R . . A 1
H38 H 0.355166 0.505971 -0.040115 0.064(9) Uiso 1 1 calc R . . A 1
C34 C 0.3310(3) 0.40505(14) 0.1452(3) 0.0320(7) Uani 0.806(2) 1 d . . P A 1
H39 H 0.362553 0.361342 0.148105 0.049(9) Uiso 0.806(2) 1 calc R . P A 1
H40 H 0.296434 0.415225 0.069457 0.048(9) Uiso 0.806(2) 1 calc R . P A 1
C20A C 0.4919(13) 0.2630(7) 0.4050(13) 0.048(4) Uani 0.194(2) 1 d . . P A 2
H4A H 0.464001 0.268233 0.326859 0.057 Uiso 0.194(2) 1 calc R U P A 2
H5A H 0.520658 0.218906 0.419392 0.057 Uiso 0.194(2) 1 calc R U P A 2
C34A C 0.2251(16) 0.4563(7) 0.2037(11) 0.032(6) Uani 0.194(2) 1 d . . P A 2
H39A H 0.169510 0.481912 0.151407 0.04(3) Uiso 0.194(2) 1 calc R . P A 2
H40A H 0.189064 0.445245 0.263294 0.05(4) Uiso 0.194(2) 1 calc R . P A 2
C35A C 0.2518(15) 0.3962(8) 0.1509(18) 0.055(5) Uani 0.194(2) 1 d . . P A 2
H41A H 0.291558 0.406779 0.094513 0.083 Uiso 0.194(2) 1 calc R U P A 2
H42A H 0.180341 0.373694 0.119516 0.083 Uiso 0.194(2) 1 calc R U P A 2
H43A H 0.300981 0.368783 0.204066 0.083 Uiso 0.194(2) 1 calc R U P A 2
C21A C 0.3979(18) 0.2749(10) 0.459(2) 0.074(8) Uani 0.194(2) 1 d . . P A 2
H6A H 0.423699 0.264811 0.535143 0.111 Uiso 0.194(2) 1 calc R U P A 2
H7A H 0.332043 0.248122 0.427005 0.111 Uiso 0.194(2) 1 calc R U P A 2
H8A H 0.375455 0.319870 0.450727 0.111 Uiso 0.194(2) 1 calc R U P A 2
C32A C 0.338(3) 0.562(2) 0.105(4) 0.098(15) Uani 0.194(2) 1 d . . P A 2
H34A H 0.347478 0.608127 0.116033 0.118 Uiso 0.194(2) 1 calc R U P A 2
H35A H 0.255183 0.553468 0.094300 0.118 Uiso 0.194(2) 1 calc R U P A 2

loop_
_atom_site_aniso_label
_atom_site_aniso_U_11
_atom_site_aniso_U_22
_atom_site_aniso_U_33
_atom_site_aniso_U_23
_atom_site_aniso_U_13
_atom_site_aniso_U_12
C1 0.0271(14) 0.0298(15) 0.0214(14) 0.0001(11) 0.0095(11) 0.0015(12)
C2 0.0288(14) 0.0287(14) 0.0240(14) -0.0007(11) 0.0120(11) -0.0009(11)
C3 0.0309(14) 0.0229(14) 0.0222(14) -0.0011(11) 0.0119(12) 0.0010(11)
C4 0.0278(14) 0.0224(13) 0.0170(13) 0.0007(10) 0.0079(11) 0.0043(11)
C5 0.029(2) 0.020(2) 0.0185(18) 0.0017(14) 0.0056(15) 0.0069(15)
C6 0.0428(13) 0.0306(12) 0.0211(12) 0.0035(9) -0.0002(10) -0.0044(10)
C7 0.0361(12) 0.0309(12) 0.0182(11) -0.0025(9) 0.0065(9) 0.0025(10)
C8 0.0266(11) 0.0334(12) 0.0204(11) -0.0037(9) 0.0067(9) 0.0016(9)
C9 0.0254(11) 0.0323(12) 0.0223(11) 0.0003(9) 0.0050(9) -0.0047(9)
C10 0.0222(10) 0.0314(12) 0.0234(12) -0.0044(9) 0.0060(9) -0.0057(9)
C11 0.0239(10) 0.0255(11) 0.0246(12) -0.0022(9) 0.0059(9) -0.0027(9)
C12 0.0270(11) 0.0268(11) 0.0209(11) -0.0027(9) 0.0078(9) -0.0013(9)
C13 0.0290(11) 0.0244(11) 0.0215(11) -0.0024(9) 0.0075(9) 0.0018(9)
C14 0.0287(11) 0.0223(11) 0.0238(12) -0.0008(9) 0.0012(9) 0.0007(9)
C15 0.0303(11) 0.0242(11) 0.0294(12) 0.0017(9) -0.0023(10) 0.0021(9)
C16 0.0228(13) 0.0256(15) 0.0196(14) -0.0024(11) 0.0051(12) 0.0025(11)
C17 0.0217(14) 0.0286(16) 0.0241(16) -0.0033(12) 0.0058(13) 0.0027(13)
C18 0.0259(13) 0.0267(15) 0.0251(14) -0.0060(11) 0.0082(11) -0.0011(11)
C19 0.0318(14) 0.0164(15) 0.0247(15) 0.0000(11) 0.0113(12) 0.0056(12)
N1 0.0255(11) 0.0211(11) 0.0236(12) 0.0046(9) 0.0061(9) 0.0022(9)
N2 0.0312(10) 0.0387(11) 0.0222(10) 0.0080(8) -0.0050(8) -0.0107(8)
N3 0.0255(9) 0.0243(10) 0.0297(10) 0.0025(8) -0.0001(8) -0.0039(8)
N4 0.0209(10) 0.0230(12) 0.0202(11) -0.0008(9) 0.0014(9) 0.0007(9)
O1 0.0261(12) 0.0316(13) 0.0357(13) 0.0094(11) 0.0112(10) 0.0104(10)
S1 0.0417(5) 0.0236(5) 0.0358(7) -0.0043(4) 0.0149(5) 0.0007(4)
C35 0.0296(18) 0.032(3) 0.048(3) -0.0057(18) 0.0128(17) -0.0059(15)
C1A 0.036(6) 0.034(7) 0.019(7) -0.016(5) 0.004(5) 0.008(5)
C2A 0.039(7) 0.028(6) 0.047(8) -0.011(5) 0.024(6) 0.004(5)
C3A 0.044(7) 0.019(6) 0.049(8) -0.007(5) 0.023(7) 0.006(5)
C4A 0.031(6) 0.020(6) 0.031(6) 0.007(5) 0.013(5) 0.009(5)
C5A 0.035(11) 0.026(9) 0.017(7) -0.004(6) 0.007(7) 0.013(7)
C16A 0.031(6) 0.016(5) 0.024(6) 0.005(5) -0.004(5) 0.000(5)
C17A 0.020(6) 0.021(6) 0.030(8) 0.001(5) -0.005(5) -0.002(5)
C18A 0.024(5) 0.025(6) 0.021(6) -0.005(4) 0.001(4) 0.000(4)
C19A 0.023(5) 0.022(6) 0.026(6) -0.002(5) 0.013(5) 0.003(4)
N1A 0.028(5) 0.023(5) 0.032(5) 0.000(4) 0.010(4) 0.005(4)
N4A 0.019(4) 0.021(5) 0.023(5) 0.001(4) 0.003(4) -0.003(4)
S1A 0.048(2) 0.053(4) 0.044(3) 0.008(2) -0.005(2) 0.017(2)
O1A 0.026(3) 0.025(3) 0.025(3) -0.0003(19) 0.0059(19) -0.0023(19)
C20 0.0294(16) 0.030(2) 0.041(2) -0.0017(16) 0.0133(16) -0.0009(14)
C21 0.048(2) 0.051(3) 0.081(3) -0.033(2) 0.023(2) -0.021(2)
C22 0.0412(14) 0.0271(12) 0.0417(15) 0.0084(11) 0.0073(11) -0.0014(11)
C23 0.0571(18) 0.0490(17) 0.0553(18) -0.0076(14) 0.0217(14) 0.0055(14)
C24 0.0361(12) 0.0328(13) 0.0236(12) 0.0001(9) 0.0044(10) 0.0046(10)
C25 0.0611(18) 0.0615(19) 0.0249(13) 0.0092(12) 0.0094(12) 0.0223(15)
C26 0.0240(11) 0.0410(13) 0.0270(12) 0.0026(10) 0.0037(9) 0.0001(10)
C27 0.0355(13) 0.0400(14) 0.0492(16) -0.0088(12) -0.0002(12) -0.0086(12)
C28 0.0309(12) 0.0336(12) 0.0248(12) 0.0025(10) 0.0055(9) -0.0078(10)
C29 0.0473(15) 0.0391(14) 0.0362(15) -0.0079(11) 0.0037(12) -0.0136(12)
C30 0.0284(11) 0.0291(12) 0.0285(12) 0.0023(9) 0.0063(9) 0.0014(9)
C31 0.0622(18) 0.071(2) 0.0311(15) 0.0158(14) 0.0186(13) 0.0263(16)
C32 0.018(2) 0.031(2) 0.030(3) -0.0045(18) -0.0055(17) 0.0071(19)
C33 0.086(3) 0.062(2) 0.051(2) -0.0069(16) 0.0129(18) 0.0038(19)
C34 0.0309(17) 0.0301(16) 0.0346(18) -0.0081(12) 0.0067(14) -0.0037(13)
C20A 0.043(8) 0.044(9) 0.065(10) -0.010(7) 0.030(8) -0.010(7)
C34A 0.022(6) 0.041(12) 0.034(9) -0.002(6) 0.008(6) 0.003(6)
C35A 0.042(10) 0.045(10) 0.083(15) -0.032(10) 0.021(10) 0.004(7)
C21A 0.083(14) 0.058(13) 0.103(19) -0.062(13) 0.068(15) -0.037(10)
C32A 0.11(2) 0.14(3) 0.057(19) -0.046(19) 0.038(17) -0.10(2)

loop_
_atom_type_symbol
_atom_type_description
_atom_type_scat_dispersion_real
_atom_type_scat_dispersion_imag
_atom_type_scat_source
C C 0.0033 0.0016 'International Tables Vol C Tables 4.2.6.8 and 6.1.1.4'
H H 0.0000 0.0000 'International Tables Vol C Tables 4.2.6.8 and 6.1.1.4'
O O 0.0106 0.0060 'International Tables Vol C Tables 4.2.6.8 and 6.1.1.4'
S S 0.1246 0.1234 'International Tables Vol C Tables 4.2.6.8 and 6.1.1.4'
N N 0.0061 0.0033 'International Tables Vol C Tables 4.2.6.8 and 6.1.1.4'

loop_
_geom_angle_atom_site_label_1
_geom_angle_atom_site_label_2
_geom_angle_atom_site_label_3
_geom_angle
_geom_angle_site_symmetry_1
_geom_angle_site_symmetry_3
_geom_angle_publ_flag
O1 C1 N1 125.5(2) . . ?
O1 C1 C2 127.6(2) . . ?
N1 C1 C2 106.8(2) . . ?
C3 C2 C1 107.9(2) . . ?
C3 C2 C20 130.2(3) . . ?
C1 C2 C20 121.9(2) . . ?
C2 C3 C4 108.6(2) . . ?
C2 C3 C22 127.4(2) . . ?
C4 C3 C22 124.1(2) . . ?
C5 C4 N1 127.2(3) . . ?
C5 C4 C3 126.6(3) . . ?
N1 C4 C3 106.2(2) . . ?
C4 C5 C6 131.9(3) . . ?
C4 C5 H1 114.0 . . ?
C6 C5 H1 114.0 . . ?
N2 C6 C7 107.94(19) . . ?
N2 C6 C5 124.3(2) . . ?
C7 C6 C5 127.8(2) . . ?
N2 C6 C5A 130.4(8) . . ?
C7 C6 C5A 116.2(7) . . ?
C8 C7 C6 107.36(19) . . ?
C8 C7 C24 127.0(2) . . ?
C6 C7 C24 125.7(2) . . ?
C7 C8 C9 107.22(18) . . ?
C7 C8 C26 128.0(2) . . ?
C9 C8 C26 124.8(2) . . ?
N2 C9 C10 123.91(19) . . ?
N2 C9 C8 108.03(18) . . ?
C10 C9 C8 128.06(19) . . ?
C11 C10 C9 128.4(2) . . ?
C11 C10 H2 115.8 . . ?
C9 C10 H2 115.8 . . ?
C10 C11 N3 123.62(19) . . ?
C10 C11 C12 126.61(19) . . ?
N3 C11 C12 109.72(18) . . ?
C13 C12 C11 106.51(18) . . ?
C13 C12 C28 127.95(19) . . ?
C11 C12 C28 125.52(19) . . ?
C12 C13 C14 106.29(18) . . ?
C12 C13 C30 127.91(19) . . ?
C14 C13 C30 125.70(19) . . ?
N3 C14 C15 123.22(19) . . ?
N3 C14 C13 111.32(18) . . ?
C15 C14 C13 125.46(19) . . ?
C16 C15 C14 124.6(2) . . ?
C14 C15 C16A 126.1(4) . . ?
C16 C15 H3 117.7 . . ?
C14 C15 H3 117.7 . . ?
C15 C16 N4 124.4(2) . . ?
C15 C16 C17 130.0(2) . . ?
N4 C16 C17 105.6(2) . . ?
C18 C17 C16 108.6(3) . . ?
C18 C17 C32 128.1(3) . . ?
C16 C17 C32 123.1(3) . . ?
C17 C18 C19 107.5(2) . . ?
C17 C18 C34 128.2(3) . . ?
C19 C18 C34 124.4(2) . . ?
N4 C19 C18 107.2(2) . . ?
N4 C19 S1 124.0(2) . . ?
C18 C19 S1 128.7(2) . . ?
C1 N1 C4 110.5(2) . . ?
C1 N1 H44 124.7 . . ?
C4 N1 H44 124.7 . . ?
C6 N2 C9 109.41(18) . . ?
C6 N2 H45 125.3 . . ?
C9 N2 H45 125.3 . . ?
C14 N3 C11 106.11(17) . . ?
C14 N3 H45A 126.9 . . ?
C11 N3 H45A 126.9 . . ?
C19 N4 C16 111.1(2) . . ?
C19 N4 H46 124.5 . . ?
C16 N4 H46 124.5 . . ?
C34 C35 H41 109.5 . . ?
C34 C35 H42 109.5 . . ?
H41 C35 H42 109.5 . . ?
C34 C35 H43 109.5 . . ?
H41 C35 H43 109.5 . . ?
H42 C35 H43 109.5 . . ?
N1A C1A C2A 107.6(10) . . ?
N1A C1A S1A 123.1(9) . . ?
C2A C1A S1A 129.1(9) . . ?
C3A C2A C1A 107.8(11) . . ?
C3A C2A C20A 127.6(12) . . ?
C1A C2A C20A 124.6(12) . . ?
C2A C3A C4A 107.8(11) . . ?
C2A C3A C22 130.6(10) . . ?
C4A C3A C22 120.3(10) . . ?
C5A C4A N1A 125.6(12) . . ?
C5A C4A C3A 129.5(13) . . ?
N1A C4A C3A 104.8(10) . . ?
C4A C5A C6 119.8(14) . . ?
C4A C5A H1A 120.1 . . ?
C6 C5A H1A 120.1 . . ?
N4A C16A C17A 105.0(9) . . ?
N4A C16A C15 131.3(8) . . ?
C17A C16A C15 122.8(9) . . ?
C32A C17A C18A 125(2) . . ?
C32A C17A C16A 126.1(19) . . ?
C18A C17A C16A 108.4(10) . . ?
C17A C18A C19A 108.8(9) . . ?
C17A C18A C34A 129.7(11) . . ?
C19A C18A C34A 121.4(10) . . ?
O1A C19A N4A 124.2(10) . . ?
O1A C19A C18A 129.3(10) . . ?
N4A C19A C18A 106.5(9) . . ?
C1A N1A C4A 111.7(9) . . ?
C1A N1A H44A 124.1 . . ?
C4A N1A H44A 124.1 . . ?
C19A N4A C16A 111.2(9) . . ?
C19A N4A H46A 124.4 . . ?
C16A N4A H46A 124.4 . . ?
C2 C20 C21 113.3(3) . . ?
C2 C20 H4 108.9 . . ?
C21 C20 H4 108.9 . . ?
C2 C20 H5 108.9 . . ?
C21 C20 H5 108.9 . . ?
H4 C20 H5 107.7 . . ?
C20 C21 H6 109.5 . . ?
C20 C21 H7 109.5 . . ?
H6 C21 H7 109.5 . . ?
C20 C21 H8 109.5 . . ?
H6 C21 H8 109.5 . . ?
H7 C21 H8 109.5 . . ?
C3 C22 C23 107.0(2) . . ?
C23 C22 C3A 147.4(5) . . ?
C3 C22 H9 110.3 . . ?
C23 C22 H9 110.3 . . ?
C3 C22 H10 110.3 . . ?
C23 C22 H10 110.3 . . ?
H9 C22 H10 108.6 . . ?
C23 C22 H9A 99.9 . . ?
C3A C22 H9A 99.9 . . ?
C23 C22 H10A 99.9 . . ?
C3A C22 H10A 99.9 . . ?
H9A C22 H10A 104.2 . . ?
C22 C23 H11 109.5 . . ?
C22 C23 H12 109.5 . . ?
H11 C23 H12 109.5 . . ?
C22 C23 H13 109.5 . . ?
H11 C23 H13 109.5 . . ?
H12 C23 H13 109.5 . . ?
C7 C24 C25 114.25(19) . . ?
C7 C24 H14 108.7 . . ?
C25 C24 H14 108.7 . . ?
C7 C24 H15 108.7 . . ?
C25 C24 H15 108.7 . . ?
H14 C24 H15 107.6 . . ?
C24 C25 H16 109.5 . . ?
C24 C25 H17 109.5 . . ?
H16 C25 H17 109.5 . . ?
C24 C25 H18 109.5 . . ?
H16 C25 H18 109.5 . . ?
H17 C25 H18 109.5 . . ?
C8 C26 C27 112.34(18) . . ?
C8 C26 H19 109.1 . . ?
C27 C26 H19 109.1 . . ?
C8 C26 H20 109.1 . . ?
C27 C26 H20 109.1 . . ?
H19 C26 H20 107.9 . . ?
C26 C27 H21 109.5 . . ?
C26 C27 H22 109.5 . . ?
H21 C27 H22 109.5 . . ?
C26 C27 H23 109.5 . . ?
H21 C27 H23 109.5 . . ?
H22 C27 H23 109.5 . . ?
C12 C28 C29 112.64(18) . . ?
C12 C28 H24 109.1 . . ?
C29 C28 H24 109.1 . . ?
C12 C28 H25 109.1 . . ?
C29 C28 H25 109.1 . . ?
H24 C28 H25 107.8 . . ?
C28 C29 H26 109.5 . . ?
C28 C29 H27 109.5 . . ?
H26 C29 H27 109.5 . . ?
C28 C29 H28 109.5 . . ?
H26 C29 H28 109.5 . . ?
H27 C29 H28 109.5 . . ?
C13 C30 C31 112.96(19) . . ?
C13 C30 H29 109.0 . . ?
C31 C30 H29 109.0 . . ?
C13 C30 H30 109.0 . . ?
C31 C30 H30 109.0 . . ?
H29 C30 H30 107.8 . . ?
C30 C31 H31 109.5 . . ?
C30 C31 H32 109.5 . . ?
H31 C31 H32 109.5 . . ?
C30 C31 H33 109.5 . . ?
H31 C31 H33 109.5 . . ?
H32 C31 H33 109.5 . . ?
C33 C32 C17 109.8(4) . . ?
C33 C32 H34 109.7 . . ?
C17 C32 H34 109.7 . . ?
C33 C32 H35 109.7 . . ?
C17 C32 H35 109.7 . . ?
H34 C32 H35 108.2 . . ?
C32 C33 H36 109.5 . . ?
C32 C33 H37 109.5 . . ?
H36 C33 H37 109.5 . . ?
C32 C33 H38 109.5 . . ?
H36 C33 H38 109.5 . . ?
H37 C33 H38 109.5 . . ?
C18 C34 C35 112.0(2) . . ?
C18 C34 H39 109.2 . . ?
C35 C34 H39 109.2 . . ?
C18 C34 H40 109.2 . . ?
C35 C34 H40 109.2 . . ?
H39 C34 H40 107.9 . . ?
C21A C20A C2A 108.3(13) . . ?
C21A C20A H4A 110.0 . . ?
C2A C20A H4A 110.0 . . ?
C21A C20A H5A 110.0 . . ?
C2A C20A H5A 110.0 . . ?
H4A C20A H5A 108.4 . . ?
C18A C34A C35A 112.0(14) . . ?
C18A C34A H39A 109.2 . . ?
C35A C34A H39A 109.2 . . ?
C18A C34A H40A 109.2 . . ?
C35A C34A H40A 109.2 . . ?
H39A C34A H40A 107.9 . . ?
C34A C35A H41A 109.5 . . ?
C34A C35A H42A 109.5 . . ?
H41A C35A H42A 109.5 . . ?
C34A C35A H43A 109.5 . . ?
H41A C35A H43A 109.5 . . ?
H42A C35A H43A 109.5 . . ?
C20A C21A H6A 109.5 . . ?
C20A C21A H7A 109.5 . . ?
H6A C21A H7A 109.5 . . ?
C20A C21A H8A 109.5 . . ?
H6A C21A H8A 109.5 . . ?
H7A C21A H8A 109.5 . . ?
C17A C32A C33 134(3) . . ?
C17A C32A H34A 103.6 . . ?
C33 C32A H34A 103.6 . . ?
C17A C32A H35A 103.6 . . ?
C33 C32A H35A 103.6 . . ?
H34A C32A H35A 105.3 . . ?

loop_
_geom_bond_atom_site_label_1
_geom_bond_atom_site_label_2
_geom_bond_distance
_geom_bond_site_symmetry_2
_geom_bond_publ_flag
C1 O1 1.238(4) . ?
C1 N1 1.369(3) . ?
C1 C2 1.480(4) . ?
C2 C3 1.346(4) . ?
C2 C20 1.503(4) . ?
C3 C4 1.469(4) . ?
C3 C22 1.516(3) . ?
C4 C5 1.350(5) . ?
C4 N1 1.393(3) . ?
C5 C6 1.440(5) . ?
C5 H1 0.9500 . ?
C6 N2 1.366(3) . ?
C6 C7 1.422(3) . ?
C6 C5A 1.49(2) . ?
C7 C8 1.392(3) . ?
C7 C24 1.500(3) . ?
C8 C9 1.417(3) . ?
C8 C26 1.494(3) . ?
C9 N2 1.374(3) . ?
C9 C10 1.395(3) . ?
C10 C11 1.377(3) . ?
C10 H2 0.9500 . ?
C11 N3 1.385(3) . ?
C11 C12 1.445(3) . ?
C12 C13 1.367(3) . ?
C12 C28 1.499(3) . ?
C13 C14 1.442(3) . ?
C13 C30 1.504(3) . ?
C14 N3 1.344(3) . ?
C14 C15 1.437(3) . ?
C15 C16 1.352(3) . ?
C15 C16A 1.519(12) . ?
C15 H3 0.9500 . ?
C16 N4 1.383(3) . ?
C16 C17 1.456(4) . ?
C17 C18 1.351(4) . ?
C17 C32 1.537(6) . ?
C18 C19 1.456(4) . ?
C18 C34 1.498(4) . ?
C19 N4 1.348(3) . ?
C19 S1 1.640(3) . ?
N1 H44 0.8800 . ?
N2 H45 0.8800 . ?
N3 H45A 0.8800 . ?
N4 H46 0.8800 . ?
C35 C34 1.526(4) . ?
C35 H41 0.9800 . ?
C35 H42 0.9800 . ?
C35 H43 0.9800 . ?
C1A N1A 1.328(14) . ?
C1A C2A 1.460(17) . ?
C1A S1A 1.735(12) . ?
C2A C3A 1.367(18) . ?
C2A C20A 1.518(19) . ?
C3A C4A 1.472(16) . ?
C3A C22 1.553(13) . ?
C4A C5A 1.33(2) . ?
C4A N1A 1.408(14) . ?
C5A H1A 0.9500 . ?
C16A N4A 1.392(14) . ?
C16A C17A 1.503(15) . ?
C17A C32A 1.27(4) . ?
C17A C18A 1.326(16) . ?
C18A C19A 1.479(15) . ?
C18A C34A 1.50(2) . ?
C19A O1A 1.225(14) . ?
C19A N4A 1.369(13) . ?
N1A H44A 0.8800 . ?
N4A H46A 0.8800 . ?
C20 C21 1.517(5) . ?
C20 H4 0.9900 . ?
C20 H5 0.9900 . ?
C21 H6 0.9800 . ?
C21 H7 0.9800 . ?
C21 H8 0.9800 . ?
C22 C23 1.519(4) . ?
C22 H9 0.9900 . ?
C22 H10 0.9900 . ?
C22 H9A 0.9900 . ?
C22 H10A 0.9900 . ?
C23 H11 0.9800 . ?
C23 H12 0.9800 . ?
C23 H13 0.9800 . ?
C24 C25 1.507(3) . ?
C24 H14 0.9900 . ?
C24 H15 0.9900 . ?
C25 H16 0.9800 . ?
C25 H17 0.9800 . ?
C25 H18 0.9800 . ?
C26 C27 1.527(3) . ?
C26 H19 0.9900 . ?
C26 H20 0.9900 . ?
C27 H21 0.9800 . ?
C27 H22 0.9800 . ?
C27 H23 0.9800 . ?
C28 C29 1.520(3) . ?
C28 H24 0.9900 . ?
C28 H25 0.9900 . ?
C29 H26 0.9800 . ?
C29 H27 0.9800 . ?
C29 H28 0.9800 . ?
C30 C31 1.513(3) . ?
C30 H29 0.9900 . ?
C30 H30 0.9900 . ?
C31 H31 0.9800 . ?
C31 H32 0.9800 . ?
C31 H33 0.9800 . ?
C32 C33 1.463(8) . ?
C32 H34 0.9900 . ?
C32 H35 0.9900 . ?
C33 C32A 1.67(5) . ?
C33 H36 0.9800 . ?
C33 H37 0.9800 . ?
C33 H38 0.9800 . ?
C34 H39 0.9900 . ?
C34 H40 0.9900 . ?
C20A C21A 1.47(2) . ?
C20A H4A 0.9900 . ?
C20A H5A 0.9900 . ?
C34A C35A 1.503(19) . ?
C34A H39A 0.9900 . ?
C34A H40A 0.9900 . ?
C35A H41A 0.9800 . ?
C35A H42A 0.9800 . ?
C35A H43A 0.9800 . ?
C21A H6A 0.9800 . ?
C21A H7A 0.9800 . ?
C21A H8A 0.9800 . ?
C32A H34A 0.9900 . ?
C32A H35A 0.9900 . ?

loop_
_geom_torsion_atom_site_label_1
_geom_torsion_atom_site_label_2
_geom_torsion_atom_site_label_3
_geom_torsion_atom_site_label_4
_geom_torsion
_geom_torsion_site_symmetry_1
_geom_torsion_site_symmetry_2
_geom_torsion_site_symmetry_3
_geom_torsion_site_symmetry_4
_geom_torsion_publ_flag
O1 C1 C2 C3 -178.7(3) . . . . ?
N1 C1 C2 C3 1.4(3) . . . . ?
O1 C1 C2 C20 2.0(4) . . . . ?
N1 C1 C2 C20 -177.9(2) . . . . ?
C1 C2 C3 C4 -1.3(3) . . . . ?
C20 C2 C3 C4 177.9(3) . . . . ?
C1 C2 C3 C22 178.7(2) . . . . ?
C20 C2 C3 C22 -2.1(5) . . . . ?
C2 C3 C4 C5 -177.0(3) . . . . ?
C22 C3 C4 C5 2.9(4) . . . . ?
C2 C3 C4 N1 0.8(3) . . . . ?
C22 C3 C4 N1 -179.3(2) . . . . ?
N1 C4 C5 C6 -9.0(6) . . . . ?
C3 C4 C5 C6 168.3(3) . . . . ?
C4 C5 C6 N2 -14.9(5) . . . . ?
C4 C5 C6 C7 164.7(3) . . . . ?
N2 C6 C7 C8 1.7(2) . . . . ?
C5 C6 C7 C8 -177.9(3) . . . . ?
C5A C6 C7 C8 158.4(7) . . . . ?
N2 C6 C7 C24 -178.27(19) . . . . ?
C5 C6 C7 C24 2.1(4) . . . . ?
C5A C6 C7 C24 -21.6(7) . . . . ?
C6 C7 C8 C9 -2.3(2) . . . . ?
C24 C7 C8 C9 177.7(2) . . . . ?
C6 C7 C8 C26 175.2(2) . . . . ?
C24 C7 C8 C26 -4.8(3) . . . . ?
C7 C8 C9 N2 2.0(2) . . . . ?
C26 C8 C9 N2 -175.57(19) . . . . ?
C7 C8 C9 C10 -176.9(2) . . . . ?
C26 C8 C9 C10 5.5(3) . . . . ?
N2 C9 C10 C11 -2.8(4) . . . . ?
C8 C9 C10 C11 175.9(2) . . . . ?
C9 C10 C11 N3 -1.5(3) . . . . ?
C9 C10 C11 C12 175.6(2) . . . . ?
C10 C11 C12 C13 -175.0(2) . . . . ?
N3 C11 C12 C13 2.3(2) . . . . ?
C10 C11 C12 C28 3.4(3) . . . . ?
N3 C11 C12 C28 -179.21(19) . . . . ?
C11 C12 C13 C14 -1.6(2) . . . . ?
C28 C12 C13 C14 -179.98(19) . . . . ?
C11 C12 C13 C30 -178.05(19) . . . . ?
C28 C12 C13 C30 3.6(3) . . . . ?
C12 C13 C14 N3 0.4(2) . . . . ?
C30 C13 C14 N3 176.92(19) . . . . ?
C12 C13 C14 C15 -179.8(2) . . . . ?
C30 C13 C14 C15 -3.3(3) . . . . ?
N3 C14 C15 C16 -16.3(4) . . . . ?
C13 C14 C15 C16 163.9(2) . . . . ?
N3 C14 C15 C16A 32.7(7) . . . . ?
C13 C14 C15 C16A -147.1(6) . . . . ?
C14 C15 C16 N4 -1.3(4) . . . . ?
C14 C15 C16 C17 178.5(3) . . . . ?
C15 C16 C17 C18 179.2(3) . . . . ?
N4 C16 C17 C18 -1.1(3) . . . . ?
C15 C16 C17 C32 4.6(5) . . . . ?
N4 C16 C17 C32 -175.6(4) . . . . ?
C16 C17 C18 C19 -1.4(3) . . . . ?
C32 C17 C18 C19 172.8(4) . . . . ?
C16 C17 C18 C34 177.8(3) . . . . ?
C32 C17 C18 C34 -7.9(6) . . . . ?
C17 C18 C19 N4 3.5(3) . . . . ?
C34 C18 C19 N4 -175.8(2) . . . . ?
C17 C18 C19 S1 -172.5(2) . . . . ?
C34 C18 C19 S1 8.2(4) . . . . ?
O1 C1 N1 C4 179.2(2) . . . . ?
C2 C1 N1 C4 -0.9(3) . . . . ?
C5 C4 N1 C1 177.9(3) . . . . ?
C3 C4 N1 C1 0.2(3) . . . . ?
C7 C6 N2 C9 -0.5(3) . . . . ?
C5 C6 N2 C9 179.2(3) . . . . ?
C5A C6 N2 C9 -152.7(8) . . . . ?
C10 C9 N2 C6 178.0(2) . . . . ?
C8 C9 N2 C6 -0.9(2) . . . . ?
C15 C14 N3 C11 -178.73(19) . . . . ?
C13 C14 N3 C11 1.1(2) . . . . ?
C10 C11 N3 C14 175.36(19) . . . . ?
C12 C11 N3 C14 -2.1(2) . . . . ?
C18 C19 N4 C16 -4.3(3) . . . . ?
S1 C19 N4 C16 171.90(19) . . . . ?
C15 C16 N4 C19 -176.8(2) . . . . ?
C17 C16 N4 C19 3.4(3) . . . . ?
N1A C1A C2A C3A -5.0(12) . . . . ?
S1A C1A C2A C3A 169.9(9) . . . . ?
N1A C1A C2A C20A 175.4(10) . . . . ?
S1A C1A C2A C20A -9.7(17) . . . . ?
C1A C2A C3A C4A 3.6(12) . . . . ?
C20A C2A C3A C4A -176.8(11) . . . . ?
C1A C2A C3A C22 170.2(9) . . . . ?
C20A C2A C3A C22 -10.2(19) . . . . ?
C2A C3A C4A C5A -177.2(12) . . . . ?
C22 C3A C4A C5A 14.5(18) . . . . ?
C2A C3A C4A N1A -1.1(12) . . . . ?
C22 C3A C4A N1A -169.4(8) . . . . ?
N1A C4A C5A C6 22.9(18) . . . . ?
C3A C4A C5A C6 -161.7(10) . . . . ?
N2 C6 C5A C4A -14.6(17) . . . . ?
C7 C6 C5A C4A -164.9(10) . . . . ?
C14 C15 C16A N4A -9.2(15) . . . . ?
C14 C15 C16A C17A -176.3(8) . . . . ?
N4A C16A C17A C32A 173(3) . . . . ?
C15 C16A C17A C32A -17(3) . . . . ?
N4A C16A C17A C18A -2.2(14) . . . . ?
C15 C16A C17A C18A 167.8(10) . . . . ?
C32A C17A C18A C19A -173(3) . . . . ?
C16A C17A C18A C19A 2.3(14) . . . . ?
C32A C17A C18A C34A 9(3) . . . . ?
C16A C17A C18A C34A -175.4(12) . . . . ?
C17A C18A C19A O1A 176.4(12) . . . . ?
C34A C18A C19A O1A -5.8(18) . . . . ?
C17A C18A C19A N4A -1.5(12) . . . . ?
C34A C18A C19A N4A 176.3(10) . . . . ?
C2A C1A N1A C4A 4.4(12) . . . . ?
S1A C1A N1A C4A -170.9(8) . . . . ?
C5A C4A N1A C1A 174.2(12) . . . . ?
C3A C4A N1A C1A -2.2(11) . . . . ?
O1A C19A N4A C16A -178.0(11) . . . . ?
C18A C19A N4A C16A 0.1(11) . . . . ?
C17A C16A N4A C19A 1.2(12) . . . . ?
C15 C16A N4A C19A -167.6(10) . . . . ?
C3 C2 C20 C21 -72.3(4) . . . . ?
C1 C2 C20 C21 106.8(3) . . . . ?
C2 C3 C22 C23 -82.1(3) . . . . ?
C4 C3 C22 C23 98.0(3) . . . . ?
C2A C3A C22 C23 -94.0(14) . . . . ?
C4A C3A C22 C23 71.3(14) . . . . ?
C8 C7 C24 C25 88.1(3) . . . . ?
C6 C7 C24 C25 -91.9(3) . . . . ?
C7 C8 C26 C27 -98.2(3) . . . . ?
C9 C8 C26 C27 78.9(3) . . . . ?
C13 C12 C28 C29 88.8(3) . . . . ?
C11 C12 C28 C29 -89.3(3) . . . . ?
C12 C13 C30 C31 95.3(3) . . . . ?
C14 C13 C30 C31 -80.5(3) . . . . ?
C18 C17 C32 C33 -82.6(5) . . . . ?
C16 C17 C32 C33 90.9(5) . . . . ?
C17 C18 C34 C35 -80.2(4) . . . . ?
C19 C18 C34 C35 99.0(3) . . . . ?
C3A C2A C20A C21A 76(2) . . . . ?
C1A C2A C20A C21A -104.8(17) . . . . ?
C17A C18A C34A C35A 86.7(19) . . . . ?
C19A C18A C34A C35A -90.7(16) . . . . ?
C18A C17A C32A C33 -104(4) . . . . ?
C16A C17A C32A C33 82(4) . . . . ?
